data_7003323
loop_
_publ_author_name
'Petrovic, Dejan'
'Hill, Lyndal M. R.'
'Jones, Peter G.'
'Tolman, William B.'
'Tamm, Matthias'

_publ_section_title
;
 Synthesis and reactivity of copper(i) complexes with an
 ethylene-bridged bis(imidazolin-2-imine) ligand
;
_journal_issue 7
_journal_name_full 'Dalton Transactions'
_journal_page_first 887
_journal_page_last 894
_journal_paper_doi 10.1039/b715590e
_journal_year 2008
_chemical_formula_sum 'C48 H90 Cu2 F12 N12 O2 P2'
_chemical_formula_weight 1284.34
_chemical_name_systematic
;
?
;
_space_group_IT_number 14
_symmetry_cell_setting monoclinic
_symmetry_space_group_name_Hall '-P 2yn'
_symmetry_space_group_name_H-M 'P 1 21/n 1'
_atom_sites_solution_hydrogens geom
_atom_sites_solution_primary direct
_atom_sites_solution_secondary difmap
_audit_creation_method SHELXL-97
_cell_angle_alpha 90.00
_cell_angle_beta 98.799(4)
_cell_angle_gamma 90.00
_cell_formula_units_Z 2
_cell_length_a 8.7395(6)
_cell_length_b 25.0543(14)
_cell_length_c 13.6929(8)
_cell_measurement_reflns_used 9968
_cell_measurement_temperature 100(2)
_cell_measurement_theta_max 27.5
_cell_measurement_theta_min 2
_cell_volume 2962.9(3)
_computing_cell_refinement 'Bruker APEX2'
_computing_data_collection 'Bruker APEX2'
_computing_data_reduction 'Bruker APEX2'
_computing_molecular_graphics 'Bruker XP'
_computing_publication_material SHELXL-97
_computing_structure_refinement 'SHELXL-97 (Sheldrick, 1997)'
_computing_structure_solution 'SHELXS-97 (Sheldrick, 1990)'
_diffrn_ambient_temperature 100(2)
_diffrn_measured_fraction_theta_full 0.997
_diffrn_measured_fraction_theta_max 0.997
_diffrn_measurement_device_type 'Bruker APEX2 CCD'
_diffrn_measurement_method '\w- and \f-scans'
_diffrn_radiation_monochromator graphite
_diffrn_radiation_source 'fine-focus sealed tube'
_diffrn_radiation_type MoK\a
_diffrn_radiation_wavelength 0.71073
_diffrn_reflns_av_R_equivalents 0.0444
_diffrn_reflns_av_sigmaI/netI 0.0345
_diffrn_reflns_limit_h_max 11
_diffrn_reflns_limit_h_min -7
_diffrn_reflns_limit_k_max 32
_diffrn_reflns_limit_k_min -32
_diffrn_reflns_limit_l_max 18
_diffrn_reflns_limit_l_min -18
_diffrn_reflns_number 50894
_diffrn_reflns_theta_full 27.50
_diffrn_reflns_theta_max 27.88
_diffrn_reflns_theta_min 2.49
_diffrn_standards_decay_% 0
_exptl_absorpt_coefficient_mu 0.858
_exptl_absorpt_correction_T_max 0.9872
_exptl_absorpt_correction_T_min 0.8057
_exptl_absorpt_correction_type multi-scan
_exptl_absorpt_process_details SADABS
_exptl_crystal_colour brown
_exptl_crystal_density_diffrn 1.440
_exptl_crystal_density_method 'not measured'
_exptl_crystal_description plate
_exptl_crystal_F_000 1348
_exptl_crystal_size_max 0.20
_exptl_crystal_size_mid 0.15
_exptl_crystal_size_min 0.02
_refine_diff_density_max 0.911
_refine_diff_density_min -0.605
_refine_diff_density_rms 0.072
_refine_ls_extinction_method none
_refine_ls_goodness_of_fit_ref 1.009
_refine_ls_hydrogen_treatment 'methyls rigid and others riding'
_refine_ls_matrix_type full
_refine_ls_number_parameters 377
_refine_ls_number_reflns 7050
_refine_ls_number_restraints 44
_refine_ls_restrained_S_all 1.023
_refine_ls_R_factor_all 0.0643
_refine_ls_R_factor_gt 0.0405
_refine_ls_shift/su_max 0.001
_refine_ls_shift/su_mean 0.000
_refine_ls_structure_factor_coef Fsqd
_refine_ls_weighting_details 'calc w=1/[\s^2^(Fo^2^)+(0.0425P)^2^+4.0837P] where P=(Fo^2^+2Fc^2^)/3'
_refine_ls_weighting_scheme calc
_refine_ls_wR_factor_gt 0.0937
_refine_ls_wR_factor_ref 0.1065
_reflns_number_gt 5296
_reflns_number_total 7050
_reflns_threshold_expression >2sigma(I)
_cod_data_source_file b715590e.txt
_cod_data_source_block dean83
_cod_original_sg_symbol_H-M 'P 21/n'
_cod_database_code 7003323

loop_
_symmetry_equiv_pos_as_xyz
'x, y, z'
'-x+1/2, y+1/2, -z+1/2'
'-x, -y, -z'
'x-1/2, -y-1/2, z-1/2'

loop_
_atom_site_label
_atom_site_type_symbol
_atom_site_fract_x
_atom_site_fract_y
_atom_site_fract_z
_atom_site_U_iso_or_equiv
_atom_site_adp_type
_atom_site_occupancy
_atom_site_symmetry_multiplicity
_atom_site_calc_flag
_atom_site_refinement_flags
_atom_site_disorder_assembly
_atom_site_disorder_group
Cu Cu 0.58487(4) 0.449429(11) 0.53938(2) 0.02062(9) Uani 1 1 d . . .
O O 0.4296(2) 0.47522(7) 0.43428(14) 0.0352(5) Uani 1 1 d D . .
H01 H 0.383(4) 0.4588(12) 0.3878(19) 0.045(10) Uiso 1 1 d D . .
N1 N 0.5796(3) 0.37443(8) 0.51155(16) 0.0282(5) Uani 1 1 d . . .
N2 N 0.7583(3) 0.43118(8) 0.64116(15) 0.0234(4) Uani 1 1 d . . .
N3 N 0.3514(3) 0.32098(8) 0.47441(15) 0.0254(5) Uani 1 1 d . A .
N4 N 0.4689(2) 0.34033(8) 0.35012(14) 0.0214(4) Uani 1 1 d . . .
N5 N 0.7502(2) 0.46153(8) 0.80989(15) 0.0201(4) Uani 1 1 d . . .
N6 N 0.8903(2) 0.50635(7) 0.71942(14) 0.0195(4) Uani 1 1 d . . .
C1 C 0.7279(3) 0.34931(9) 0.55033(18) 0.0233(5) Uani 1 1 d . . .
H1A H 0.8051 0.3565 0.5061 0.028 Uiso 1 1 calc R . .
H1B H 0.7151 0.3102 0.5554 0.028 Uiso 1 1 calc R . .
C2 C 0.7802(4) 0.37310(10) 0.65117(19) 0.0313(6) Uani 1 1 d . . .
H2A H 0.7178 0.3586 0.6997 0.038 Uiso 1 1 calc R . .
H2B H 0.8905 0.3646 0.6740 0.038 Uiso 1 1 calc R . .
C3 C 0.4752(3) 0.34681(9) 0.44933(17) 0.0222(5) Uani 1 1 d . . .
C4 C 0.2680(3) 0.29698(10) 0.39061(18) 0.0259(5) Uani 1 1 d . . .
C5 C 0.3418(3) 0.30854(9) 0.31391(17) 0.0220(5) Uani 1 1 d . . .
C6 C 0.1250(4) 0.26493(13) 0.3917(2) 0.0441(8) Uani 1 1 d . . .
H6A H 0.0393 0.2887 0.4009 0.053 Uiso 1 1 calc R . .
H6B H 0.1420 0.2391 0.4460 0.053 Uiso 1 1 calc R . .
H6C H 0.0994 0.2459 0.3288 0.053 Uiso 1 1 calc R . .
C7 C 0.3043(3) 0.28948(11) 0.20952(19) 0.0321(6) Uani 1 1 d . . .
H7A H 0.2232 0.2622 0.2051 0.039 Uiso 1 1 calc R . .
H7B H 0.3973 0.2742 0.1886 0.039 Uiso 1 1 calc R . .
H7C H 0.2677 0.3196 0.1664 0.039 Uiso 1 1 calc R . .
C8 C 0.3261(4) 0.31483(12) 0.57773(19) 0.0383(7) Uani 1 1 d DU . .
H8 H 0.3985 0.3402 0.6180 0.046 Uiso 0.742(7) 1 calc PR A 1
H8' H 0.2262 0.2947 0.5658 0.046 Uiso 0.258(7) 1 calc PR A 2
C9 C 0.3774(5) 0.25799(18) 0.6121(3) 0.0326(10) Uani 0.742(7) 1 d PDU A 1
H9A H 0.3825 0.2554 0.6839 0.039 Uiso 0.742(7) 1 calc PR A 1
H9B H 0.4797 0.2505 0.5943 0.039 Uiso 0.742(7) 1 calc PR A 1
H9C H 0.3024 0.2320 0.5799 0.039 Uiso 0.742(7) 1 calc PR A 1
C10 C 0.1714(6) 0.3283(2) 0.5954(3) 0.0532(16) Uani 0.742(7) 1 d PDU A 1
H10A H 0.0974 0.3024 0.5619 0.064 Uiso 0.742(7) 1 calc PR A 1
H10B H 0.1443 0.3641 0.5696 0.064 Uiso 0.742(7) 1 calc PR A 1
H10C H 0.1678 0.3276 0.6666 0.064 Uiso 0.742(7) 1 calc PR A 1
C9' C 0.4102(15) 0.2801(5) 0.6451(10) 0.038(3) Uiso 0.258(7) 1 d PDU A 2
H9'1 H 0.4445 0.2494 0.6097 0.046 Uiso 0.258(7) 1 calc PR A 2
H9'2 H 0.3446 0.2677 0.6925 0.046 Uiso 0.258(7) 1 calc PR A 2
H9'3 H 0.5007 0.2987 0.6804 0.046 Uiso 0.258(7) 1 calc PR A 2
C10' C 0.2650(13) 0.3685(4) 0.6203(8) 0.032(3) Uiso 0.258(7) 1 d PDU A 2
H10D H 0.2101 0.3897 0.5659 0.038 Uiso 0.258(7) 1 calc PR A 2
H10E H 0.3529 0.3889 0.6542 0.038 Uiso 0.258(7) 1 calc PR A 2
H10F H 0.1943 0.3598 0.6671 0.038 Uiso 0.258(7) 1 calc PR A 2
C11 C 0.5855(3) 0.36408(10) 0.29652(19) 0.0251(5) Uani 1 1 d . . .
H11 H 0.6476 0.3895 0.3430 0.030 Uiso 1 1 calc R . .
C12 C 0.5123(3) 0.39648(11) 0.2077(2) 0.0340(6) Uani 1 1 d . . .
H12A H 0.4620 0.3723 0.1563 0.041 Uiso 1 1 calc R . .
H12B H 0.5925 0.4171 0.1819 0.041 Uiso 1 1 calc R . .
H12C H 0.4351 0.4209 0.2277 0.041 Uiso 1 1 calc R . .
C13 C 0.6968(4) 0.32194(11) 0.2702(2) 0.0361(7) Uani 1 1 d . . .
H13A H 0.7426 0.3029 0.3302 0.043 Uiso 1 1 calc R . .
H13B H 0.7790 0.3391 0.2401 0.043 Uiso 1 1 calc R . .
H13C H 0.6407 0.2966 0.2233 0.043 Uiso 1 1 calc R . .
C14 C 0.7972(3) 0.46291(9) 0.71982(17) 0.0193(5) Uani 1 1 d . . .
C15 C 0.8165(3) 0.50436(9) 0.86704(17) 0.0214(5) Uani 1 1 d . . .
C16 C 0.9023(3) 0.53227(9) 0.81070(17) 0.0206(5) Uani 1 1 d . . .
C17 C 0.7928(4) 0.51593(11) 0.97054(19) 0.0321(6) Uani 1 1 d . . .
H17A H 0.8674 0.5430 0.9991 0.039 Uiso 1 1 calc R . .
H17B H 0.8081 0.4832 1.0099 0.039 Uiso 1 1 calc R . .
H17C H 0.6873 0.5292 0.9705 0.039 Uiso 1 1 calc R . .
C18 C 0.9905(3) 0.58268(10) 0.8356(2) 0.0304(6) Uani 1 1 d . . .
H18A H 0.9836 0.5929 0.9038 0.037 Uiso 1 1 calc R . .
H18B H 0.9465 0.6111 0.7907 0.037 Uiso 1 1 calc R . .
H18C H 1.0993 0.5772 0.8285 0.037 Uiso 1 1 calc R . .
C19 C 0.6245(3) 0.42587(10) 0.8316(2) 0.0275(6) Uani 1 1 d . . .
H19 H 0.5938 0.4043 0.7703 0.033 Uiso 1 1 calc R . .
C20 C 0.6794(4) 0.38628(15) 0.9117(3) 0.0583(11) Uani 1 1 d . . .
H20A H 0.7726 0.3683 0.8967 0.070 Uiso 1 1 calc R . .
H20B H 0.5980 0.3598 0.9157 0.070 Uiso 1 1 calc R . .
H20C H 0.7036 0.4049 0.9751 0.070 Uiso 1 1 calc R . .
C21 C 0.4832(4) 0.45668(13) 0.8462(3) 0.0547(10) Uani 1 1 d . . .
H21A H 0.5026 0.4756 0.9096 0.066 Uiso 1 1 calc R . .
H21B H 0.3960 0.4321 0.8462 0.066 Uiso 1 1 calc R . .
H21C H 0.4584 0.4826 0.7925 0.066 Uiso 1 1 calc R . .
C22 C 0.9817(3) 0.51531(10) 0.63888(18) 0.0252(5) Uani 1 1 d . . .
H22 H 0.9374 0.4913 0.5833 0.030 Uiso 1 1 calc R . .
C23 C 1.1479(4) 0.49782(13) 0.6705(2) 0.0400(7) Uani 1 1 d . . .
H23A H 1.1969 0.5209 0.7241 0.048 Uiso 1 1 calc R . .
H23B H 1.2045 0.5005 0.6142 0.048 Uiso 1 1 calc R . .
H23C H 1.1497 0.4608 0.6936 0.048 Uiso 1 1 calc R . .
C24 C 0.9684(4) 0.57178(12) 0.5990(2) 0.0387(7) Uani 1 1 d . . .
H24A H 0.8591 0.5822 0.5860 0.046 Uiso 1 1 calc R . .
H24B H 1.0126 0.5735 0.5375 0.046 Uiso 1 1 calc R . .
H24C H 1.0249 0.5961 0.6477 0.046 Uiso 1 1 calc R . .
P P 0.67486(9) 0.17227(3) 0.40735(5) 0.02641(16) Uani 1 1 d . . .
F1 F 0.5460(3) 0.16479(9) 0.47493(17) 0.0698(7) Uani 1 1 d . . .
F2 F 0.7951(3) 0.14142(7) 0.48910(13) 0.0552(6) Uani 1 1 d . . .
F3 F 0.8106(2) 0.17904(9) 0.34305(14) 0.0532(5) Uani 1 1 d . . .
F4 F 0.5604(2) 0.20224(7) 0.32542(14) 0.0472(5) Uani 1 1 d . . .
F5 F 0.7235(3) 0.22732(7) 0.46100(13) 0.0586(6) Uani 1 1 d . . .
F6 F 0.6276(2) 0.11683(6) 0.35406(13) 0.0439(5) Uani 1 1 d . . .

loop_
_atom_site_aniso_label
_atom_site_aniso_U_11
_atom_site_aniso_U_22
_atom_site_aniso_U_33
_atom_site_aniso_U_23
_atom_site_aniso_U_13
_atom_site_aniso_U_12
Cu 0.02637(16) 0.01287(14) 0.01929(15) -0.00306(11) -0.00718(11) 0.00185(12)
O 0.0458(12) 0.0165(9) 0.0338(11) -0.0087(8) -0.0243(9) 0.0089(8)
N1 0.0331(12) 0.0148(10) 0.0306(12) -0.0070(8) -0.0146(10) 0.0045(9)
N2 0.0298(11) 0.0145(9) 0.0216(10) -0.0042(8) -0.0095(9) 0.0032(8)
N3 0.0375(13) 0.0213(10) 0.0153(10) 0.0025(8) -0.0031(9) -0.0046(9)
N4 0.0238(11) 0.0187(10) 0.0199(10) -0.0055(8) -0.0021(8) -0.0004(8)
N5 0.0200(10) 0.0168(9) 0.0227(10) -0.0020(7) 0.0012(8) -0.0020(8)
N6 0.0260(11) 0.0160(9) 0.0156(9) -0.0010(7) -0.0002(8) -0.0021(8)
C1 0.0285(13) 0.0156(11) 0.0235(12) -0.0023(9) -0.0032(10) 0.0029(10)
C2 0.0451(17) 0.0163(12) 0.0264(13) -0.0036(10) -0.0138(12) 0.0075(11)
C3 0.0327(14) 0.0103(10) 0.0205(11) -0.0008(9) -0.0055(10) 0.0034(9)
C4 0.0316(14) 0.0209(12) 0.0226(12) 0.0017(10) -0.0044(10) -0.0050(10)
C5 0.0255(13) 0.0178(11) 0.0205(12) -0.0014(9) -0.0032(10) -0.0008(9)
C6 0.0475(19) 0.0487(19) 0.0337(16) 0.0055(14) -0.0015(14) -0.0232(15)
C7 0.0355(15) 0.0351(15) 0.0235(13) -0.0099(11) -0.0026(11) -0.0088(12)
C8 0.065(2) 0.0333(15) 0.0151(12) 0.0041(11) 0.0003(13) -0.0042(14)
C9 0.036(2) 0.043(2) 0.0178(18) 0.0116(17) 0.0019(15) 0.0020(18)
C10 0.062(3) 0.077(4) 0.023(2) 0.014(2) 0.011(2) 0.033(3)
C11 0.0261(13) 0.0212(12) 0.0269(13) -0.0017(10) 0.0006(10) -0.0044(10)
C12 0.0369(16) 0.0287(14) 0.0348(15) 0.0064(12) 0.0001(12) -0.0020(12)
C13 0.0365(16) 0.0274(14) 0.0474(17) 0.0015(12) 0.0161(14) -0.0005(12)
C14 0.0214(12) 0.0151(10) 0.0188(11) -0.0007(8) -0.0050(9) 0.0014(9)
C15 0.0235(12) 0.0192(11) 0.0206(12) -0.0037(9) 0.0005(10) 0.0007(9)
C16 0.0234(12) 0.0181(11) 0.0186(11) -0.0039(9) -0.0021(9) -0.0015(9)
C17 0.0407(16) 0.0323(14) 0.0245(13) -0.0058(11) 0.0086(12) -0.0022(12)
C18 0.0385(16) 0.0236(13) 0.0285(14) -0.0079(10) 0.0028(12) -0.0105(11)
C19 0.0235(13) 0.0200(12) 0.0388(15) 0.0014(11) 0.0047(11) -0.0041(10)
C20 0.048(2) 0.049(2) 0.073(3) 0.0351(19) -0.0080(18) -0.0174(16)
C21 0.0310(17) 0.0335(17) 0.104(3) -0.0011(18) 0.0241(19) -0.0036(14)
C22 0.0324(14) 0.0239(12) 0.0194(12) -0.0002(10) 0.0044(10) -0.0015(11)
C23 0.0350(17) 0.0451(17) 0.0417(17) 0.0013(14) 0.0116(14) 0.0035(14)
C24 0.0529(19) 0.0331(15) 0.0322(15) 0.0096(12) 0.0130(14) 0.0007(14)
P 0.0427(4) 0.0170(3) 0.0197(3) -0.0009(2) 0.0051(3) 0.0011(3)
F1 0.0840(17) 0.0699(15) 0.0664(15) 0.0062(12) 0.0464(13) -0.0023(13)
F2 0.0851(15) 0.0376(10) 0.0334(10) 0.0032(8) -0.0212(10) 0.0051(10)
F3 0.0416(11) 0.0738(14) 0.0459(11) -0.0056(10) 0.0120(9) -0.0051(10)
F4 0.0527(12) 0.0321(9) 0.0510(11) 0.0095(8) -0.0109(9) 0.0098(8)
F5 0.1145(18) 0.0227(9) 0.0371(10) -0.0090(7) 0.0065(11) -0.0105(10)
F6 0.0647(12) 0.0209(8) 0.0394(9) -0.0060(7) -0.0131(9) -0.0013(8)

loop_
_atom_type_symbol
_atom_type_description
_atom_type_scat_dispersion_real
_atom_type_scat_dispersion_imag
_atom_type_scat_source
C C 0.0033 0.0016 'International Tables Vol C Tables 4.2.6.8 and 6.1.1.4'
H H 0.0000 0.0000 'International Tables Vol C Tables 4.2.6.8 and 6.1.1.4'
N N 0.0061 0.0033 'International Tables Vol C Tables 4.2.6.8 and 6.1.1.4'
O O 0.0106 0.0060 'International Tables Vol C Tables 4.2.6.8 and 6.1.1.4'
F F 0.0171 0.0103 'International Tables Vol C Tables 4.2.6.8 and 6.1.1.4'
P P 0.1023 0.0942 'International Tables Vol C Tables 4.2.6.8 and 6.1.1.4'
Cu Cu 0.3201 1.2651 'International Tables Vol C Tables 4.2.6.8 and 6.1.1.4'

loop_
_geom_angle_atom_site_label_1
_geom_angle_atom_site_label_2
_geom_angle_atom_site_label_3
_geom_angle
_geom_angle_site_symmetry_1
_geom_angle_site_symmetry_3
_geom_angle_publ_flag
N1 Cu O 174.92(10) . 3_666 ?
N1 Cu O 100.78(8) . . ?
O Cu O 75.72(8) 3_666 . ?
N1 Cu N2 84.52(8) . . ?
O Cu N2 99.32(8) 3_666 . ?
O Cu N2 172.48(9) . . ?
N1 Cu Cu 138.50(6) . 3_666 ?
O Cu Cu 37.88(5) 3_666 3_666 ?
O Cu Cu 37.84(5) . 3_666 ?
N2 Cu Cu 136.95(6) . 3_666 ?
Cu O Cu 104.28(8) 3_666 . ?
C3 N1 C1 119.12(19) . . ?
C3 N1 Cu 128.70(16) . . ?
C1 N1 Cu 110.87(15) . . ?
C14 N2 C2 119.9(2) . . ?
C14 N2 Cu 120.62(16) . . ?
C2 N2 Cu 111.98(15) . . ?
C3 N3 C4 109.6(2) . . ?
C3 N3 C8 122.6(2) . . ?
C4 N3 C8 127.4(2) . . ?
C3 N4 C5 109.4(2) . . ?
C3 N4 C11 121.7(2) . . ?
C5 N4 C11 129.0(2) . . ?
C14 N5 C15 109.35(19) . . ?
C14 N5 C19 122.3(2) . . ?
C15 N5 C19 127.3(2) . . ?
C14 N6 C16 109.4(2) . . ?
C14 N6 C22 121.19(19) . . ?
C16 N6 C22 128.5(2) . . ?
N1 C1 C2 106.8(2) . . ?
N2 C2 C1 106.8(2) . . ?
N1 C3 N3 125.4(2) . . ?
N1 C3 N4 127.9(2) . . ?
N3 C3 N4 106.6(2) . . ?
C5 C4 N3 107.2(2) . . ?
C5 C4 C6 128.9(2) . . ?
N3 C4 C6 123.9(2) . . ?
C4 C5 N4 107.2(2) . . ?
C4 C5 C7 128.0(2) . . ?
N4 C5 C7 124.7(2) . . ?
C9' C8 C10 116.5(6) . . ?
C9' C8 N3 124.0(6) . . ?
C10 C8 N3 114.6(3) . . ?
C9' C8 C9 28.7(6) . . ?
C10 C8 C9 113.5(3) . . ?
N3 C8 C9 108.0(3) . . ?
C9' C8 C10' 117.3(7) . . ?
C10 C8 C10' 50.8(5) . . ?
N3 C8 C10' 111.8(4) . . ?
C9 C8 C10' 140.0(5) . . ?
N4 C11 C13 110.8(2) . . ?
N4 C11 C12 112.1(2) . . ?
C13 C11 C12 112.9(2) . . ?
N2 C14 N5 129.8(2) . . ?
N2 C14 N6 123.4(2) . . ?
N5 C14 N6 106.75(19) . . ?
C16 C15 N5 107.2(2) . . ?
C16 C15 C17 127.7(2) . . ?
N5 C15 C17 125.1(2) . . ?
C15 C16 N6 107.3(2) . . ?
C15 C16 C18 128.4(2) . . ?
N6 C16 C18 124.3(2) . . ?
N5 C19 C21 111.6(2) . . ?
N5 C19 C20 112.4(2) . . ?
C21 C19 C20 114.9(3) . . ?
N6 C22 C24 113.0(2) . . ?
N6 C22 C23 110.3(2) . . ?
C24 C22 C23 113.0(2) . . ?
F1 P F4 92.40(13) . . ?
F1 P F5 89.80(12) . . ?
F4 P F5 90.65(11) . . ?
F1 P F3 177.48(13) . . ?
F4 P F3 90.07(11) . . ?
F5 P F3 89.64(12) . . ?
F1 P F6 90.38(12) . . ?
F4 P F6 89.85(10) . . ?
F5 P F6 179.46(13) . . ?
F3 P F6 90.16(11) . . ?
F1 P F2 89.07(13) . . ?
F4 P F2 178.49(12) . . ?
F5 P F2 89.73(11) . . ?
F3 P F2 88.47(12) . . ?
F6 P F2 89.77(9) . . ?

loop_
_geom_bond_atom_site_label_1
_geom_bond_atom_site_label_2
_geom_bond_distance
_geom_bond_site_symmetry_2
_geom_bond_publ_flag
Cu N1 1.916(2) . ?
Cu O 1.9297(18) 3_666 ?
Cu O 1.9317(18) . ?
Cu N2 1.950(2) . ?
Cu Cu 3.0487(6) 3_666 ?
O Cu 1.9297(18) 3_666 ?
N1 C3 1.342(3) . ?
N1 C1 1.465(3) . ?
N2 C14 1.340(3) . ?
N2 C2 1.471(3) . ?
N3 C3 1.349(3) . ?
N3 C4 1.398(3) . ?
N3 C8 1.473(3) . ?
N4 C3 1.361(3) . ?
N4 C5 1.395(3) . ?
N4 C11 1.470(3) . ?
N5 C14 1.359(3) . ?
N5 C15 1.400(3) . ?
N5 C19 1.481(3) . ?
N6 C14 1.359(3) . ?
N6 C16 1.398(3) . ?
N6 C22 1.475(3) . ?
C1 C2 1.509(3) . ?
C4 C5 1.345(4) . ?
C4 C6 1.488(4) . ?
C5 C7 1.495(3) . ?
C8 C9' 1.393(10) . ?
C8 C10 1.449(5) . ?
C8 C9 1.545(5) . ?
C8 C10' 1.589(9) . ?
C11 C13 1.516(4) . ?
C11 C12 1.519(4) . ?
C15 C16 1.351(3) . ?
C15 C17 1.492(3) . ?
C16 C18 1.492(3) . ?
C19 C21 1.496(4) . ?
C19 C20 1.503(4) . ?
C22 C24 1.515(4) . ?
C22 C23 1.515(4) . ?
P F1 1.574(2) . ?
P F4 1.5749(18) . ?
P F5 1.5898(18) . ?
P F3 1.591(2) . ?
P F6 1.5936(16) . ?
P F2 1.6109(19) . ?

loop_
_geom_torsion_atom_site_label_1
_geom_torsion_atom_site_label_2
_geom_torsion_atom_site_label_3
_geom_torsion_atom_site_label_4
_geom_torsion
_geom_torsion_site_symmetry_1
_geom_torsion_site_symmetry_2
_geom_torsion_site_symmetry_3
_geom_torsion_site_symmetry_4
_geom_torsion_publ_flag
N1 Cu O Cu 176.23(11) . . . 3_666 ?
O Cu O Cu 0.0 3_666 . . 3_666 ?
N2 Cu O Cu -49.4(7) . . . 3_666 ?
O Cu N1 C3 33.9(12) 3_666 . . . ?
O Cu N1 C3 -12.1(3) . . . . ?
N2 Cu N1 C3 173.3(3) . . . . ?
Cu Cu N1 C3 -8.6(3) 3_666 . . . ?
O Cu N1 C1 -159.5(10) 3_666 . . . ?
O Cu N1 C1 154.50(18) . . . . ?
N2 Cu N1 C1 -20.11(18) . . . . ?
Cu Cu N1 C1 157.99(13) 3_666 . . . ?
N1 Cu N2 C14 -156.5(2) . . . . ?
O Cu N2 C14 20.2(2) 3_666 . . . ?
O Cu N2 C14 68.3(7) . . . . ?
Cu Cu N2 C14 25.3(3) 3_666 . . . ?
N1 Cu N2 C2 -6.79(19) . . . . ?
O Cu N2 C2 169.87(19) 3_666 . . . ?
O Cu N2 C2 -141.9(6) . . . . ?
Cu Cu N2 C2 175.06(15) 3_666 . . . ?
C3 N1 C1 C2 -150.1(2) . . . . ?
Cu N1 C1 C2 41.8(2) . . . . ?
C14 N2 C2 C1 -179.3(2) . . . . ?
Cu N2 C2 C1 30.8(3) . . . . ?
N1 C1 C2 N2 -46.0(3) . . . . ?
C1 N1 C3 N3 99.6(3) . . . . ?
Cu N1 C3 N3 -94.8(3) . . . . ?
C1 N1 C3 N4 -82.5(3) . . . . ?
Cu N1 C3 N4 83.2(3) . . . . ?
C4 N3 C3 N1 179.6(2) . . . . ?
C8 N3 C3 N1 -7.4(4) . . . . ?
C4 N3 C3 N4 1.3(3) . . . . ?
C8 N3 C3 N4 174.3(2) . . . . ?
C5 N4 C3 N1 179.8(2) . . . . ?
C11 N4 C3 N1 0.8(4) . . . . ?
C5 N4 C3 N3 -1.9(3) . . . . ?
C11 N4 C3 N3 179.1(2) . . . . ?
C3 N3 C4 C5 -0.2(3) . . . . ?
C8 N3 C4 C5 -172.7(2) . . . . ?
C3 N3 C4 C6 179.7(3) . . . . ?
C8 N3 C4 C6 7.1(4) . . . . ?
N3 C4 C5 N4 -1.0(3) . . . . ?
C6 C4 C5 N4 179.2(3) . . . . ?
N3 C4 C5 C7 176.0(2) . . . . ?
C6 C4 C5 C7 -3.9(5) . . . . ?
C3 N4 C5 C4 1.8(3) . . . . ?
C11 N4 C5 C4 -179.3(2) . . . . ?
C3 N4 C5 C7 -175.3(2) . . . . ?
C11 N4 C5 C7 3.6(4) . . . . ?
C3 N3 C8 C9' -73.7(8) . . . . ?
C4 N3 C8 C9' 97.9(9) . . . . ?
C3 N3 C8 C10 131.8(4) . . . . ?
C4 N3 C8 C10 -56.5(4) . . . . ?
C3 N3 C8 C9 -100.5(3) . . . . ?
C4 N3 C8 C9 71.1(4) . . . . ?
C3 N3 C8 C10' 76.3(6) . . . . ?
C4 N3 C8 C10' -112.0(5) . . . . ?
C3 N4 C11 C13 104.9(3) . . . . ?
C5 N4 C11 C13 -73.9(3) . . . . ?
C3 N4 C11 C12 -128.0(2) . . . . ?
C5 N4 C11 C12 53.2(3) . . . . ?
C2 N2 C14 N5 -55.7(4) . . . . ?
Cu N2 C14 N5 91.7(3) . . . . ?
C2 N2 C14 N6 128.3(3) . . . . ?
Cu N2 C14 N6 -84.3(3) . . . . ?
C15 N5 C14 N2 -177.3(2) . . . . ?
C19 N5 C14 N2 -8.3(4) . . . . ?
C15 N5 C14 N6 -0.7(3) . . . . ?
C19 N5 C14 N6 168.3(2) . . . . ?
C16 N6 C14 N2 177.1(2) . . . . ?
C22 N6 C14 N2 -13.0(4) . . . . ?
C16 N6 C14 N5 0.3(3) . . . . ?
C22 N6 C14 N5 170.2(2) . . . . ?
C14 N5 C15 C16 0.9(3) . . . . ?
C19 N5 C15 C16 -167.4(2) . . . . ?
C14 N5 C15 C17 -179.6(2) . . . . ?
C19 N5 C15 C17 12.1(4) . . . . ?
N5 C15 C16 N6 -0.6(3) . . . . ?
C17 C15 C16 N6 179.8(2) . . . . ?
N5 C15 C16 C18 177.1(2) . . . . ?
C17 C15 C16 C18 -2.5(4) . . . . ?
C14 N6 C16 C15 0.2(3) . . . . ?
C22 N6 C16 C15 -168.7(2) . . . . ?
C14 N6 C16 C18 -177.6(2) . . . . ?
C22 N6 C16 C18 13.5(4) . . . . ?
C14 N5 C19 C21 -111.1(3) . . . . ?
C15 N5 C19 C21 55.9(4) . . . . ?
C14 N5 C19 C20 118.2(3) . . . . ?
C15 N5 C19 C20 -74.9(3) . . . . ?
C14 N6 C22 C24 132.7(2) . . . . ?
C16 N6 C22 C24 -59.6(3) . . . . ?
C14 N6 C22 C23 -99.7(3) . . . . ?
C16 N6 C22 C23 68.0(3) . . . . ?
